data_4510755
loop_
_publ_author_name
'Maddileti, D.'
'Jayabun, S. K.'
'Nangia, Ashwini'

_publ_section_title
;
 Soluble Cocrystals of the Xanthine Oxidase Inhibitor Febuxostat
;
_journal_issue 7
_journal_name_full 'Crystal Growth &amp; Design'
_journal_page_first 3188
_journal_paper_doi 10.1021/cg400583z
_journal_volume 13
_journal_year 2013
_chemical_formula_moiety 'C16 H16 N2 O3 S'
_chemical_formula_sum 'C16 H16 N2 O3 S'
_chemical_formula_weight 316.37
_chemical_melting_point 473
_chemical_name_common Febuxostat
_chemical_name_systematic '2-(3-cyano-4-isobutyloxy)-phenyl-4-methyl-5-thiazolecarboxylic acid'
_space_group_IT_number 14
_symmetry_cell_setting monoclinic
_symmetry_space_group_name_Hall '-P 2ybc'
_symmetry_space_group_name_H-M 'P 1 21/c 1'
_atom_sites_solution_hydrogens geom
_atom_sites_solution_primary direct
_atom_sites_solution_secondary difmap
_audit_creation_method SHELXL-97
_cell_angle_alpha 90.00
_cell_angle_beta 94.523(8)
_cell_angle_gamma 90.00
_cell_formula_units_Z 4
_cell_length_a 4.6756(4)
_cell_length_b 17.6317(15)
_cell_length_c 19.4992(15)
_cell_measurement_temperature 293(2)
_cell_measurement_theta_max 29.0001
_cell_measurement_theta_min 3.1134
_cell_volume 1602.5(2)
_computing_molecular_graphics
;
 OLEX2: a complete structure solution, refinement and analysis program.
 Dolomanov et al., J. Appl. Cryst. (2009). 42, 339-341
;
_computing_publication_material
;
 OLEX2: a complete structure solution, refinement and analysis program.
 Dolomanov et al., J. Appl. Cryst. (2009). 42, 339-341
;
_computing_structure_refinement 'SHELXL-97 (Sheldrick, 1997)'
_computing_structure_solution 'SHELXS-97 (Sheldrick, 1990)'
_diffrn_ambient_temperature 293(2)
_diffrn_detector_area_resol_mean 16.3291
_diffrn_measured_fraction_theta_full 0.998
_diffrn_measured_fraction_theta_max 0.998
_diffrn_measurement_device_type 'Xcalibur, Eos, Gemini'
_diffrn_radiation_monochromator graphite
_diffrn_radiation_source 'fine-focus sealed tube'
_diffrn_radiation_type MoK\a
_diffrn_radiation_wavelength 0.71073
_diffrn_reflns_av_R_equivalents 0.0362
_diffrn_reflns_av_sigmaI/netI 0.0615
_diffrn_reflns_limit_h_max 4
_diffrn_reflns_limit_h_min -5
_diffrn_reflns_limit_k_max 22
_diffrn_reflns_limit_k_min -22
_diffrn_reflns_limit_l_max 24
_diffrn_reflns_limit_l_min -24
_diffrn_reflns_number 6299
_diffrn_reflns_theta_full 26.37
_diffrn_reflns_theta_max 26.37
_diffrn_reflns_theta_min 3.12
_exptl_absorpt_coefficient_mu 0.215
_exptl_absorpt_correction_T_max 1.00000
_exptl_absorpt_correction_T_min 0.49387
_exptl_absorpt_correction_type multi-scan
_exptl_absorpt_process_details
;
CrysAlisPro, Agilent Technologies,
Version 1.171.35.19 (release 27-10-2011 CrysAlis171 .NET)
(compiled Oct 27 2011,15:02:11)
Empirical absorption correction using spherical harmonics,
 implemented in SCALE3 ABSPACK scaling algorithm.
;
_exptl_crystal_colour colorless
_exptl_crystal_density_diffrn 1.311
_exptl_crystal_density_method 'not measured'
_exptl_crystal_description block
_exptl_crystal_F_000 664
_exptl_crystal_size_max 0.36
_exptl_crystal_size_mid 0.30
_exptl_crystal_size_min 0.28
_refine_diff_density_max 0.191
_refine_diff_density_min -0.215
_refine_diff_density_rms 0.040
_refine_ls_extinction_coef 0.0050(8)
_refine_ls_extinction_expression Fc^*^=kFc[1+0.001xFc^2^\l^3^/sin(2\q)]^-1/4^
_refine_ls_extinction_method SHELXL
_refine_ls_goodness_of_fit_ref 0.974
_refine_ls_hydrogen_treatment mixed
_refine_ls_matrix_type full
_refine_ls_number_parameters 207
_refine_ls_number_reflns 3268
_refine_ls_number_restraints 0
_refine_ls_restrained_S_all 0.974
_refine_ls_R_factor_all 0.0920
_refine_ls_R_factor_gt 0.0525
_refine_ls_shift/su_max 0.000
_refine_ls_shift/su_mean 0.000
_refine_ls_structure_factor_coef Fsqd
_refine_ls_weighting_details
;
calc w=1/[\s^2^(Fo^2^)+(0.0488P)^2^+0.0000P] where P=(Fo^2^+2Fc^2^)/3
;
_refine_ls_weighting_scheme calc
_refine_ls_wR_factor_gt 0.1027
_refine_ls_wR_factor_ref 0.1173
_reflns_number_gt 2099
_reflns_number_total 3268
_reflns_threshold_expression >2sigma(I)
_cod_data_source_file cg400583z_si_001.cif
_cod_data_source_block Febuxostat_guest-free
_cod_depositor_comments
;
The following automatic conversions were performed:

'_chemical_melting_point' value '473 K' was changed to '473' - the
value should be numeric and without a unit
designator.

'_symmetry_cell_setting' value 'Monoclinic' changed to
'monoclinic' according to
/usr/data/users/saulius/automatic-downloads/retrospective/ACS/lib/dictionaries/cif_core.dic
dictionary named 'cif_core.dic' version 2.4.2 from 2011-04-26.

Automatic conversion script
Id: cif_fix_values 2281 2013-09-26 08:29:07Z andrius 
;
_cod_original_sg_symbol_H-M P21/c
_cod_database_code 4510755

loop_
_symmetry_equiv_pos_as_xyz
'-x, y+1/2, -z+1/2'
'-x, -y, -z'
'x, y, z'
'x, -y-1/2, z-1/2'

loop_
_atom_site_label
_atom_site_type_symbol
_atom_site_fract_x
_atom_site_fract_y
_atom_site_fract_z
_atom_site_U_iso_or_equiv
_atom_site_adp_type
_atom_site_occupancy
_atom_site_symmetry_multiplicity
_atom_site_calc_flag
_atom_site_refinement_flags
S1 S 0.07168(13) 0.38981(3) 0.48760(3) 0.0475(2) Uani 1 1 d .
O1 O -0.3680(4) 0.38392(10) 0.36948(9) 0.0644(5) Uani 1 1 d .
O2 O -0.4756(4) 0.26168(11) 0.38087(10) 0.0632(6) Uani 1 1 d .
C6 C 0.4648(5) 0.36208(13) 0.60024(10) 0.0378(5) Uani 1 1 d .
O3 O 1.0860(3) 0.43163(9) 0.75017(8) 0.0528(5) Uani 1 1 d .
C7 C 0.6137(5) 0.31124(13) 0.64360(11) 0.0409(6) Uani 1 1 d .
H7 H 0.5739 0.2597 0.6397 0.049 Uiso 1 1 calc R
N2 N 1.1064(5) 0.24125(14) 0.77116(12) 0.0741(7) Uani 1 1 d .
N1 N 0.1699(4) 0.26163(11) 0.54605(9) 0.0444(5) Uani 1 1 d .
C3 C 0.2466(5) 0.33310(14) 0.54887(10) 0.0398(6) Uani 1 1 d .
C10 C 0.7357(5) 0.46440(14) 0.65630(12) 0.0482(6) Uani 1 1 d .
H10 H 0.7763 0.5160 0.6597 0.058 Uiso 1 1 calc R
C9 C 0.8827(5) 0.41375(13) 0.69991(11) 0.0418(6) Uani 1 1 d .
C8 C 0.8222(5) 0.33649(13) 0.69295(11) 0.0406(6) Uani 1 1 d .
C13 C 1.1517(5) 0.51011(13) 0.76266(12) 0.0497(6) Uani 1 1 d .
H13B H 0.9793 0.5375 0.7722 0.060 Uiso 1 1 calc R
H13A H 1.2278 0.5325 0.7225 0.060 Uiso 1 1 calc R
C12 C 0.9784(5) 0.28334(15) 0.73668(13) 0.0497(6) Uani 1 1 d .
C11 C 0.5292(5) 0.43872(13) 0.60781(11) 0.0467(6) Uani 1 1 d .
H11 H 0.4297 0.4736 0.5792 0.056 Uiso 1 1 calc R
C4 C -0.0378(5) 0.24927(14) 0.49366(11) 0.0432(6) Uani 1 1 d .
C1 C -0.3291(5) 0.32383(16) 0.39805(11) 0.0463(6) Uani 1 1 d .
C2 C -0.1179(5) 0.31220(13) 0.45660(11) 0.0402(6) Uani 1 1 d .
C14 C 1.3692(5) 0.51504(15) 0.82316(13) 0.0552(7) Uani 1 1 d .
H14 H 1.5423 0.4881 0.8117 0.066 Uiso 1 1 calc R
C5 C -0.1529(6) 0.17050(15) 0.48435(14) 0.0670(8) Uani 1 1 d .
H5C H -0.3435 0.1684 0.4993 0.100 Uiso 1 1 calc R
H5B H -0.0315 0.1359 0.5112 0.100 Uiso 1 1 calc R
H5A H -0.1575 0.1567 0.4367 0.100 Uiso 1 1 calc R
C16 C 1.4458(7) 0.59854(16) 0.83479(16) 0.0811(9) Uani 1 1 d .
H16A H 1.5178 0.6191 0.7939 0.122 Uiso 1 1 calc R
H16C H 1.5900 0.6029 0.8724 0.122 Uiso 1 1 calc R
H16B H 1.2776 0.6261 0.8453 0.122 Uiso 1 1 calc R
C15 C 1.2641(7) 0.47924(19) 0.88652(14) 0.0907(11) Uani 1 1 d .
H15B H 1.0874 0.5028 0.8969 0.136 Uiso 1 1 calc R
H15C H 1.4051 0.4861 0.9246 0.136 Uiso 1 1 calc R
H15A H 1.2328 0.4260 0.8786 0.136 Uiso 1 1 calc R
H2 H -0.581(6) 0.2688(17) 0.3461(15) 0.084(11) Uiso 1 1 d .

loop_
_atom_site_aniso_label
_atom_site_aniso_U_11
_atom_site_aniso_U_22
_atom_site_aniso_U_33
_atom_site_aniso_U_23
_atom_site_aniso_U_13
_atom_site_aniso_U_12
S1 0.0527(4) 0.0403(4) 0.0472(4) 0.0052(3) -0.0113(3) 0.0002(3)
O1 0.0763(13) 0.0525(12) 0.0601(11) 0.0125(9) -0.0214(10) 0.0052(10)
O2 0.0670(13) 0.0581(13) 0.0591(12) 0.0033(10) -0.0288(10) -0.0055(11)
C6 0.0374(12) 0.0389(13) 0.0365(12) -0.0009(11) -0.0008(10) 0.0027(11)
O3 0.0590(11) 0.0403(10) 0.0557(10) -0.0037(8) -0.0175(8) -0.0076(9)
C7 0.0426(13) 0.0350(13) 0.0438(12) -0.0027(11) -0.0050(11) -0.0008(11)
N2 0.0793(17) 0.0576(16) 0.0782(17) 0.0091(13) -0.0382(13) 0.0020(14)
N1 0.0478(12) 0.0389(12) 0.0442(11) 0.0026(9) -0.0105(9) 0.0015(10)
C3 0.0394(13) 0.0430(14) 0.0365(12) -0.0001(11) 0.0004(11) 0.0019(12)
C10 0.0560(15) 0.0335(14) 0.0534(14) -0.0005(12) -0.0056(13) -0.0013(13)
C9 0.0436(13) 0.0409(14) 0.0398(12) -0.0047(11) -0.0041(11) -0.0016(12)
C8 0.0387(13) 0.0395(14) 0.0420(12) 0.0029(11) -0.0061(11) 0.0022(12)
C13 0.0538(15) 0.0396(15) 0.0549(15) -0.0045(12) -0.0004(13) -0.0076(13)
C12 0.0502(15) 0.0453(15) 0.0503(14) -0.0028(13) -0.0168(12) -0.0054(13)
C11 0.0543(15) 0.0402(14) 0.0434(13) 0.0042(11) -0.0094(12) 0.0028(13)
C4 0.0486(14) 0.0401(14) 0.0395(13) -0.0023(11) -0.0044(11) 0.0007(12)
C1 0.0464(14) 0.0515(16) 0.0396(13) -0.0021(12) -0.0049(11) 0.0021(14)
C2 0.0422(13) 0.0402(14) 0.0370(11) -0.0016(11) -0.0031(10) 0.0014(12)
C14 0.0541(16) 0.0502(17) 0.0597(16) -0.0107(13) -0.0056(13) -0.0102(14)
C5 0.083(2) 0.0439(16) 0.0693(17) 0.0045(14) -0.0221(15) -0.0033(15)
C16 0.084(2) 0.060(2) 0.097(2) -0.0217(17) -0.0108(18) -0.0195(18)
C15 0.116(3) 0.094(3) 0.0586(18) -0.0044(18) -0.0169(19) -0.017(2)

loop_
_atom_type_symbol
_atom_type_description
_atom_type_scat_dispersion_real
_atom_type_scat_dispersion_imag
_atom_type_scat_source
N N 0.0061 0.0033 'International Tables Vol C Tables 4.2.6.8 and 6.1.1.4'
S S 0.1246 0.1234 'International Tables Vol C Tables 4.2.6.8 and 6.1.1.4'
O O 0.0106 0.0060 'International Tables Vol C Tables 4.2.6.8 and 6.1.1.4'
H H 0.0000 0.0000 'International Tables Vol C Tables 4.2.6.8 and 6.1.1.4'
C C 0.0033 0.0016 'International Tables Vol C Tables 4.2.6.8 and 6.1.1.4'

loop_
_geom_angle_atom_site_label_1
_geom_angle_atom_site_label_2
_geom_angle_atom_site_label_3
_geom_angle
O1 C1 O2 123.8(2)
O1 C1 C2 123.5(2)
O2 C1 C2 112.7(2)
C6 C7 C8 120.6(2)
C6 C3 S1 122.77(18)
O3 C9 C10 125.9(2)
O3 C9 C8 115.2(2)
O3 C13 C14 108.2(2)
C7 C6 C3 118.8(2)
C7 C6 C11 118.1(2)
C7 C8 C9 120.4(2)
C7 C8 C12 120.1(2)
N2 C12 C8 179.1(3)
N1 C3 S1 114.68(17)
N1 C3 C6 122.5(2)
N1 C4 C5 117.7(2)
C3 N1 C4 111.1(2)
C10 C9 C8 119.0(2)
C10 C11 C6 121.9(2)
C9 O3 C13 118.59(19)
C9 C8 C12 119.5(2)
C13 C14 C16 108.0(2)
C13 C14 C15 112.2(2)
C11 C6 C3 123.0(2)
C11 C10 C9 120.0(2)
C4 C2 S1 110.53(17)
C4 C2 C1 132.0(2)
C1 C2 S1 117.47(18)
C2 S1 C3 89.15(11)
C2 C4 N1 114.5(2)
C2 C4 C5 127.7(2)
C15 C14 C16 111.7(2)

loop_
_geom_bond_atom_site_label_1
_geom_bond_atom_site_label_2
_geom_bond_distance
S1 C3 1.715(2)
S1 C2 1.714(2)
O1 C1 1.204(3)
O2 C1 1.321(3)
C6 C7 1.382(3)
C6 C3 1.464(3)
C6 C11 1.390(3)
O3 C9 1.348(3)
O3 C13 1.434(3)
C7 C8 1.388(3)
N2 C12 1.139(3)
N1 C3 1.310(3)
N1 C4 1.370(3)
C10 C9 1.379(3)
C10 C11 1.374(3)
C9 C8 1.396(3)
C8 C12 1.429(3)
C13 C14 1.498(3)
C4 C2 1.360(3)
C4 C5 1.495(3)
C1 C2 1.464(3)
C14 C16 1.528(3)
C14 C15 1.504(3)
